data_7716617
loop_
_publ_author_name
'Solea, Atena B.'
'Demirci, Gozde'
'Harvey, Freya M.'
'Crochet, Aurelien'
'Zobi, Fabio'
'Mamula Steiner, Olimpia'

_publ_section_title
;
 The role of stereochemistry in the anticancer activity of Re(I)
 tricarbonyl complexes.
;
_journal_issue 33
_journal_name_full 'Dalton transactions (Cambridge, England : 2003)'
_journal_page_first 13743
_journal_page_last 13755
_journal_paper_doi 10.1039/d4dt01643b
_journal_volume 53
_journal_year 2024
_chemical_absolute_configuration syn
_chemical_formula_moiety 'C40 H34 Cl2 N4 O6 Re2, 1[C6H14]'
_chemical_formula_sum 'C40 H34 Cl2 N4 O6 Re2'
_chemical_formula_weight 1110.01
_space_group_crystal_system monoclinic
_space_group_IT_number 4
_space_group_name_Hall 'P 2yb'
_space_group_name_H-M_alt 'P 1 21 1'
_atom_sites_solution_hydrogens geom
_atom_sites_solution_primary dual
_audit_creation_date 2023-04-22
_audit_creation_method
;
Olex2 1.3
(compiled 2020.11.12 svn.r5f609507 for OlexSys, GUI svn.r6408)
;
_audit_update_record
;
2024-06-27 deposited with the CCDC.	2024-07-08 downloaded from the CCDC.
;
_cell_angle_alpha 90.00
_cell_angle_beta 102.679(2)
_cell_angle_gamma 90.00
_cell_formula_units_Z 2
_cell_length_a 9.62135(21)
_cell_length_b 16.6058(5)
_cell_length_c 14.2479(4)
_cell_measurement_reflns_used 50685
_cell_measurement_temperature 250
_cell_measurement_theta_max 26.31
_cell_measurement_theta_min 2.25
_cell_volume 2220.88(10)
_computing_cell_refinement 'X-Area Recipe 1.37.0.0 (STOE, 2021)'
_computing_data_collection 'X-Area Pilatus3_SV 1.31.186.0 (STOE, 2022)'
_computing_data_reduction
;
X-Area Integrate 2.5.3.0 (STOE, 2021)
X-Area LANA 2.7.5.0 (STOE, 2022)
;
_computing_molecular_graphics 'Olex2 1.3 (Dolomanov et al., 2009)'
_computing_publication_material 'Olex2 1.3 (Dolomanov et al., 2009)'
_computing_structure_refinement 'SHELXL 2018/3 (Sheldrick, 2015)'
_computing_structure_solution 'SHELXT 2018/2 (Sheldrick, 2018)'
_diffrn_ambient_temperature 250
_diffrn_detector_area_resol_mean 5.81
_diffrn_measured_fraction_theta_full 0.993
_diffrn_measured_fraction_theta_max 0.885
_diffrn_measurement_device_type 'STOE STADIVARI'
_diffrn_measurement_method 'rotation method, \w scans'
_diffrn_radiation_type 'Ag K\a'
_diffrn_radiation_wavelength 0.56083
_diffrn_reflns_av_R_equivalents 0.0583
_diffrn_reflns_av_unetI/netI 0.0488
_diffrn_reflns_Laue_measured_fraction_full 0.993
_diffrn_reflns_Laue_measured_fraction_max 0.885
_diffrn_reflns_limit_h_max 15
_diffrn_reflns_limit_h_min -13
_diffrn_reflns_limit_k_max 25
_diffrn_reflns_limit_k_min -26
_diffrn_reflns_limit_l_max 22
_diffrn_reflns_limit_l_min -21
_diffrn_reflns_number 45516
_diffrn_reflns_point_group_measured_fraction_full 0.966
_diffrn_reflns_point_group_measured_fraction_max 0.802
_diffrn_reflns_theta_full 19.664
_diffrn_reflns_theta_max 26.657
_diffrn_reflns_theta_min 2.255
_diffrn_source 'Axo Ag'
_exptl_absorpt_coefficient_mu 3.012
_exptl_absorpt_correction_T_max 0.6099
_exptl_absorpt_correction_T_min 0.2568
_exptl_absorpt_correction_type multi-scan
_exptl_absorpt_process_details
;
STOE X-Red32, absorption correction by Gaussian integration, analogous to
P. Coppens, "The Evaluation of Absorption and Extinction in Single-Crystal
Structure Analysis", published in: F. R. Ahmed (Editor), "Crystallographic
Computing", Munksgaard, Copenhagen (1970), 255 - 270. Afterwards scaling of
reflection intensities was performed within STOE LANA. J. Koziskova, F. Hahn,
J. Richter, J. Kozisek, Acta Chimica Slovaca, vol. 9, no. 2, 2016, pp. 136-140.
;
_exptl_crystal_colour orange
_exptl_crystal_colour_primary orange
_exptl_crystal_density_diffrn 1.660
_exptl_crystal_density_method 'not measured'
_exptl_crystal_description plate
_exptl_crystal_F_000 1068
_exptl_crystal_size_max 0.44
_exptl_crystal_size_mid 0.3
_exptl_crystal_size_min 0.16
_refine_diff_density_max 0.762
_refine_diff_density_min -0.853
_refine_diff_density_rms 0.103
_refine_ls_abs_structure_details
;
 Flack x determined using 5094 quotients [(I+)-(I-)]/[(I+)+(I-)]
 (Parsons, Flack and Wagner, Acta Cryst. B69 (2013) 249-259).
;
_refine_ls_abs_structure_Flack 0.017(8)
_refine_ls_extinction_method none
_refine_ls_goodness_of_fit_ref 0.957
_refine_ls_hydrogen_treatment constr
_refine_ls_matrix_type full
_refine_ls_number_parameters 491
_refine_ls_number_reflns 15275
_refine_ls_number_restraints 1
_refine_ls_restrained_S_all 0.957
_refine_ls_R_factor_all 0.0403
_refine_ls_R_factor_gt 0.0319
_refine_ls_shift/su_max 0.002
_refine_ls_shift/su_mean 0.000
_refine_ls_structure_factor_coef Fsqd
_refine_ls_weighting_details 'w=1/[\s^2^(Fo^2^)+(0.0364P)^2^] where P=(Fo^2^+2Fc^2^)/3'
_refine_ls_weighting_scheme calc
_refine_ls_wR_factor_gt 0.0672
_refine_ls_wR_factor_ref 0.0692
_reflns_Friedel_coverage 0.762
_reflns_Friedel_fraction_full 0.937
_reflns_Friedel_fraction_max 0.713
_reflns_number_gt 12775
_reflns_number_total 15275
_reflns_threshold_expression 'I > 2\s(I)'
_cod_data_source_file d4dt01643b2.cif
_cod_data_source_block ate515-d2-pe
_cod_depositor_comments 'Adding full bibliography for 7716611--7716619.cif.'
_cod_original_cell_volume 2220.87(10)
_cod_database_code 7716617
_shelx_shelxl_version_number 2018/3
_shelx_space_group_comment
;
The symmetry employed for this shelxl refinement is uniquely defined
by the following loop, which should always be used as a source of
symmetry information in preference to the above space-group names.
They are only intended as comments.
;
_shelx_estimated_absorpt_t_max 0.644
_shelx_estimated_absorpt_t_min 0.351
_olex2_refinement_description
;
1. Fixed Uiso
 At 1.2 times of:
  All C(H) groups, All C(H,H) groups
 At 1.5 times of:
  All C(H,H,H) groups
2.a Ternary CH refined with riding coordinates:
 C14(H14), C12(H12), C31(H31), C29(H29)
2.b Secondary CH2 refined with riding coordinates:
 C11(H11A,H11B), C28(H28A,H28B), C15(H15A,H15B), C32(H32A,H32B)
2.c Aromatic/amide H refined with riding coordinates:
 C2(H2), C19(H19), C4(H4), C21(H21), C7(H7), C25(H25), C8(H8), C20(H20),
 C24(H24), C3(H3)
2.d Idealised Me refined as rotating group:
 C33(H33A,H33B,H33C), C34(H34A,H34B,H34C), C16(H16A,H16B,H16C), C17(H17A,H17B,
 H17C)
;
_smtbx_masks_special_details
;
A solvent mask was calculated and 84 electrons were 
found in a volume of 508\%A^3^ in 1 void per unit cell. 
This is consistent with the presence of 
1[C6H14] per Formula Unit 
which account for 100 electrons 
per unit cell.
;
_smtbx_masks_void_probe_radius 1.2
_smtbx_masks_void_truncation_radius 1.2
_olex2_submission_special_instructions 'No special instructions were received'

loop_
_space_group_symop_operation_xyz
'x, y, z'
'-x, y+1/2, -z'

loop_
_atom_site_label
_atom_site_type_symbol
_atom_site_fract_x
_atom_site_fract_y
_atom_site_fract_z
_atom_site_U_iso_or_equiv
_atom_site_adp_type
_atom_site_occupancy
_atom_site_site_symmetry_order
_atom_site_calc_flag
_atom_site_refinement_flags_posn
_atom_site_refinement_flags_adp
_atom_site_refinement_flags_occupancy
_atom_site_disorder_assembly
_atom_site_disorder_group
Re2 Re -0.48785(2) -0.27789(2) -0.36605(2) 0.03087(5) Uani 1 1 d . . . . .
Re1 Re -0.35812(2) -0.54473(2) -0.18914(2) 0.03846(6) Uani 1 1 d . . . . .
Cl2 Cl -0.33993(17) -0.15615(10) -0.32519(13) 0.0472(3) Uani 1 1 d . . . . .
Cl1 Cl -0.2657(2) -0.55209(15) -0.01381(14) 0.0671(5) Uani 1 1 d . . . . .
N3 N -0.4479(5) -0.2935(3) -0.2083(3) 0.0330(10) Uani 1 1 d . . . . .
N1 N -0.1997(5) -0.4495(3) -0.1894(4) 0.0325(10) Uani 1 1 d . . . . .
N4 N -0.6592(5) -0.2064(3) -0.3219(3) 0.0327(9) Uani 1 1 d . . . . .
N2 N -0.1574(4) -0.6119(3) -0.1888(4) 0.0364(10) Uani 1 1 d . . . . .
O4 O -0.2661(5) -0.3933(3) -0.4159(4) 0.0531(12) Uani 1 1 d . . . . .
O2 O -0.4495(5) -0.5460(4) -0.4078(4) 0.0643(13) Uani 1 1 d . . . . .
O3 O -0.6242(5) -0.4474(3) -0.1862(5) 0.0608(15) Uani 1 1 d . . . . .
C1 C -0.2208(5) -0.3681(3) -0.1895(4) 0.0335(11) Uani 1 1 d . . . . .
O00D O -0.5212(6) -0.2410(4) -0.5803(4) 0.0594(13) Uani 1 1 d . . . . .
O5 O -0.7092(6) -0.4119(3) -0.4154(5) 0.0685(16) Uani 1 1 d . . . . .
C40 C -0.5145(6) -0.2535(4) -0.4998(5) 0.0407(13) Uani 1 1 d . . . . .
C37 C -0.5213(7) -0.4808(4) -0.1847(6) 0.0488(17) Uani 1 1 d . . . . .
C18 C -0.3444(5) -0.3386(4) -0.1506(4) 0.0365(11) Uani 1 1 d . . . . .
C2 C -0.1240(6) -0.3138(4) -0.2125(5) 0.0467(15) Uani 1 1 d . . . . .
H2 H -0.141606 -0.258152 -0.211915 0.056 Uiso 1 1 calc R U . . .
C6 C -0.0473(5) -0.5627(3) -0.1999(4) 0.0341(11) Uani 1 1 d . . . . .
C19 C -0.3363(7) -0.3485(5) -0.0540(5) 0.0521(16) Uani 1 1 d . . . . .
H19 H -0.263168 -0.380247 -0.017351 0.063 Uiso 1 1 calc R U . . .
C36 C -0.4149(5) -0.5454(5) -0.3269(5) 0.0449(14) Uani 1 1 d . . . . .
C5 C -0.0747(5) -0.4761(4) -0.2097(5) 0.0363(12) Uani 1 1 d . . . . .
C38 C -0.3432(6) -0.3485(4) -0.3921(5) 0.0380(13) Uani 1 1 d . . . . .
C10 C -0.1339(6) -0.6899(4) -0.1754(4) 0.0380(12) Uani 1 1 d . . . . .
C35 C -0.4859(6) -0.6314(5) -0.1890(8) 0.066(3) Uani 1 1 d . . . . .
C23 C -0.6558(6) -0.2094(4) -0.2265(4) 0.0347(11) Uani 1 1 d . . . . .
C11 C -0.2535(6) -0.7458(4) -0.1630(5) 0.0444(14) Uani 1 1 d . . . . .
H11A H -0.330035 -0.744309 -0.221070 0.053 Uiso 1 1 calc R U . . .
H11B H -0.292655 -0.727526 -0.108712 0.053 Uiso 1 1 calc R U . . .
C39 C -0.6211(6) -0.3634(4) -0.3947(5) 0.0440(14) Uani 1 1 d . . . . .
C4 C 0.0251(6) -0.4241(4) -0.2338(6) 0.0474(15) Uani 1 1 d . . . . .
H4 H 0.109475 -0.443947 -0.248209 0.057 Uiso 1 1 calc R U . . .
C9 C 0.0009(6) -0.7242(4) -0.1704(5) 0.0420(14) Uani 1 1 d . . . . .
C22 C -0.5432(6) -0.2563(4) -0.1648(4) 0.0376(12) Uani 1 1 d . . . . .
C21 C -0.5374(8) -0.2670(6) -0.0673(5) 0.064(2) Uani 1 1 d . . . . .
H21 H -0.606007 -0.242282 -0.039026 0.076 Uiso 1 1 calc R U . . .
C7 C 0.0862(6) -0.5944(4) -0.1974(6) 0.0482(15) Uani 1 1 d . . . . .
H7 H 0.161210 -0.560395 -0.204742 0.058 Uiso 1 1 calc R U . . .
C14 C 0.0173(7) -0.8135(5) -0.1500(6) 0.0522(16) Uani 1 1 d . . . . .
H14 H 0.113695 -0.836461 -0.144289 0.063 Uiso 1 1 calc R U . . .
C25 C -0.8710(7) -0.1315(4) -0.2487(5) 0.0468(15) Uani 1 1 d . . . . .
H25 H -0.943009 -0.107016 -0.223473 0.056 Uiso 1 1 calc R U . . .
C8 C 0.1092(6) -0.6755(5) -0.1843(6) 0.0520(17) Uani 1 1 d . . . . .
H8 H 0.199053 -0.697580 -0.184785 0.062 Uiso 1 1 calc R U . . .
C28 C -0.7771(6) -0.1653(4) -0.4871(5) 0.0435(13) Uani 1 1 d . . . . .
H28A H -0.779569 -0.220666 -0.511295 0.052 Uiso 1 1 calc R U . . .
H28B H -0.692216 -0.138969 -0.500321 0.052 Uiso 1 1 calc R U . . .
C27 C -0.7673(6) -0.1668(3) -0.3811(4) 0.0335(11) Uani 1 1 d . . . . .
O1 O -0.5702(6) -0.6820(4) -0.1917(7) 0.101(3) Uani 1 1 d . . . . .
C26 C -0.8762(6) -0.1282(3) -0.3459(5) 0.0390(12) Uani 1 1 d . . . . .
C12 C -0.1979(7) -0.8337(4) -0.1444(6) 0.0492(16) Uani 1 1 d . . . . .
H12 H -0.268643 -0.873796 -0.133156 0.059 Uiso 1 1 calc R U . . .
C15 C -0.0564(7) -0.8299(5) -0.0661(6) 0.0562(18) Uani 1 1 d . . . . .
H15A H -0.051289 -0.785054 -0.020715 0.067 Uiso 1 1 calc R U . . .
H15B H -0.029075 -0.880920 -0.032481 0.067 Uiso 1 1 calc R U . . .
C13 C -0.1076(8) -0.8589(4) -0.2160(6) 0.0552(18) Uani 1 1 d . . . . .
C20 C -0.4317(8) -0.3134(6) -0.0116(5) 0.068(2) Uani 1 1 d . . . . .
H20 H -0.426829 -0.320219 0.054500 0.082 Uiso 1 1 calc R U . . .
C24 C -0.7590(7) -0.1709(4) -0.1879(5) 0.0462(14) Uani 1 1 d . . . . .
H24 H -0.753003 -0.171517 -0.121189 0.055 Uiso 1 1 calc R U . . .
C3 C -0.0029(6) -0.3422(4) -0.2359(6) 0.0509(17) Uani 1 1 d . . . . .
H3 H 0.061889 -0.305929 -0.253629 0.061 Uiso 1 1 calc R U . . .
C31 C -0.9929(7) -0.0897(4) -0.4195(5) 0.0452(14) Uani 1 1 d . . . . .
H31 H -1.068393 -0.062274 -0.394157 0.054 Uiso 1 1 calc R U . . .
C32 C -0.9204(8) -0.0387(5) -0.4870(7) 0.0633(19) Uani 1 1 d . . . . .
H32A H -0.828583 -0.015183 -0.455480 0.076 Uiso 1 1 calc R U . . .
H32B H -0.982832 0.001196 -0.525859 0.076 Uiso 1 1 calc R U . . .
C30 C -1.0447(6) -0.1478(4) -0.5048(5) 0.0456(14) Uani 1 1 d . . . . .
C33 C -1.0617(8) -0.2359(5) -0.4847(6) 0.0579(18) Uani 1 1 d . . . . .
H33A H -0.972193 -0.257034 -0.447957 0.087 Uiso 1 1 calc R U . . .
H33B H -1.088886 -0.264916 -0.545034 0.087 Uiso 1 1 calc R U . . .
H33C H -1.134963 -0.242470 -0.448162 0.087 Uiso 1 1 calc R U . . .
C34 C -1.1827(7) -0.1149(6) -0.5691(7) 0.068(2) Uani 1 1 d . . . . .
H34A H -1.257736 -0.114652 -0.533423 0.102 Uiso 1 1 calc R U . . .
H34B H -1.210682 -0.148782 -0.625527 0.102 Uiso 1 1 calc R U . . .
H34C H -1.166722 -0.060374 -0.588944 0.102 Uiso 1 1 calc R U . . .
C16 C -0.1543(9) -0.8337(6) -0.3228(6) 0.064(2) Uani 1 1 d . . . . .
H16A H -0.212179 -0.785402 -0.327658 0.096 Uiso 1 1 calc R U . . .
H16B H -0.209327 -0.876750 -0.359196 0.096 Uiso 1 1 calc R U . . .
H16C H -0.070635 -0.823056 -0.348369 0.096 Uiso 1 1 calc R U . . .
C29 C -0.9092(6) -0.1207(5) -0.5395(6) 0.0506(17) Uani 1 1 d . . . . .
H29 H -0.920765 -0.116977 -0.610163 0.061 Uiso 1 1 calc R U . . .
C17 C -0.0792(11) -0.9503(5) -0.2116(9) 0.082(3) Uani 1 1 d . . . . .
H17A H -0.014988 -0.963790 -0.253009 0.123 Uiso 1 1 calc R U . . .
H17B H -0.168407 -0.978921 -0.232939 0.123 Uiso 1 1 calc R U . . .
H17C H -0.036329 -0.965668 -0.145912 0.123 Uiso 1 1 calc R U . . .

loop_
_atom_site_aniso_label
_atom_site_aniso_U_11
_atom_site_aniso_U_22
_atom_site_aniso_U_33
_atom_site_aniso_U_23
_atom_site_aniso_U_13
_atom_site_aniso_U_12
Re2 0.03197(8) 0.03479(9) 0.02562(9) -0.00187(9) 0.00586(7) -0.00067(8)
Re1 0.02226(7) 0.04347(11) 0.05031(14) 0.01483(10) 0.00938(8) 0.00044(8)
Cl2 0.0502(7) 0.0406(7) 0.0505(9) -0.0003(7) 0.0107(7) -0.0111(6)
Cl1 0.0766(11) 0.0856(14) 0.0446(10) 0.0295(10) 0.0250(9) 0.0272(11)
N3 0.040(2) 0.034(3) 0.024(2) 0.0007(17) 0.0047(17) -0.0023(17)
N1 0.0242(18) 0.041(3) 0.031(2) 0.0065(19) 0.0033(17) -0.0008(17)
N4 0.036(2) 0.031(2) 0.031(2) -0.0008(18) 0.0053(19) -0.0006(17)
N2 0.0261(19) 0.048(3) 0.035(3) 0.013(2) 0.0065(18) 0.0008(18)
O4 0.056(3) 0.049(3) 0.057(3) -0.004(2) 0.020(2) 0.008(2)
O2 0.064(3) 0.071(3) 0.053(3) -0.010(3) 0.000(3) -0.002(3)
O3 0.0304(19) 0.062(3) 0.093(4) 0.019(3) 0.020(2) 0.007(2)
C1 0.028(2) 0.041(3) 0.030(3) -0.002(2) 0.004(2) -0.002(2)
O00D 0.073(3) 0.074(3) 0.036(3) 0.006(2) 0.021(2) 0.013(3)
O5 0.057(3) 0.057(3) 0.085(4) -0.004(3) 0.000(3) -0.024(3)
C40 0.039(3) 0.049(3) 0.032(3) -0.009(2) 0.005(2) 0.002(2)
C37 0.034(3) 0.053(4) 0.062(5) 0.016(3) 0.015(3) -0.003(3)
C18 0.031(2) 0.046(3) 0.030(3) -0.004(2) 0.002(2) -0.003(2)
C2 0.040(3) 0.041(3) 0.053(4) 0.006(3) -0.004(3) -0.009(3)
C6 0.0212(17) 0.046(3) 0.036(3) 0.004(2) 0.0064(19) -0.0010(18)
C19 0.045(3) 0.070(4) 0.038(4) 0.013(3) 0.002(3) 0.010(3)
C36 0.029(2) 0.047(3) 0.055(4) 0.005(3) -0.001(2) -0.008(3)
C5 0.0210(19) 0.043(3) 0.043(3) 0.013(2) 0.004(2) 0.003(2)
C38 0.034(2) 0.040(3) 0.041(3) 0.003(2) 0.011(2) 0.000(2)
C10 0.030(2) 0.050(3) 0.034(3) 0.007(3) 0.006(2) 0.007(2)
C35 0.027(3) 0.057(4) 0.117(8) 0.034(5) 0.024(4) 0.006(3)
C23 0.042(3) 0.037(3) 0.024(3) -0.005(2) 0.005(2) 0.000(2)
C11 0.039(3) 0.045(3) 0.052(4) 0.019(3) 0.016(3) -0.004(2)
C39 0.037(3) 0.046(3) 0.049(4) -0.003(3) 0.007(3) -0.003(2)
C4 0.032(2) 0.055(4) 0.057(4) 0.008(3) 0.013(3) -0.001(2)
C9 0.029(2) 0.046(3) 0.047(4) 0.003(3) 0.003(2) 0.002(2)
C22 0.040(3) 0.043(3) 0.029(3) -0.002(2) 0.007(2) 0.002(2)
C21 0.059(4) 0.108(7) 0.024(3) -0.005(4) 0.011(3) 0.022(4)
C7 0.028(2) 0.055(4) 0.062(4) 0.005(3) 0.012(3) -0.002(2)
C14 0.044(3) 0.053(4) 0.059(5) 0.011(3) 0.010(3) 0.009(3)
C25 0.062(4) 0.043(3) 0.040(3) -0.007(3) 0.020(3) 0.020(3)
C8 0.026(2) 0.063(4) 0.066(5) 0.009(4) 0.010(3) 0.010(3)
C28 0.036(3) 0.058(4) 0.038(3) 0.008(3) 0.011(2) 0.004(3)
C27 0.036(2) 0.033(2) 0.032(3) 0.001(2) 0.008(2) -0.002(2)
O1 0.047(3) 0.069(4) 0.191(9) 0.036(5) 0.037(4) -0.015(3)
C26 0.046(3) 0.032(3) 0.039(3) -0.003(2) 0.010(3) 0.004(2)
C12 0.042(3) 0.047(3) 0.059(4) 0.011(3) 0.012(3) 0.003(3)
C15 0.064(4) 0.048(4) 0.053(4) 0.019(3) 0.004(3) 0.010(3)
C13 0.062(4) 0.038(3) 0.063(5) 0.007(3) 0.006(4) 0.008(3)
C20 0.065(4) 0.110(7) 0.030(3) 0.009(4) 0.014(3) 0.016(5)
C24 0.066(4) 0.045(3) 0.029(3) -0.011(2) 0.013(3) 0.009(3)
C3 0.032(3) 0.055(4) 0.064(5) 0.011(3) 0.007(3) -0.012(3)
C31 0.046(3) 0.042(3) 0.046(4) 0.002(3) 0.008(3) 0.014(3)
C32 0.065(4) 0.048(4) 0.074(5) 0.020(4) 0.009(4) 0.005(4)
C30 0.038(3) 0.055(4) 0.043(4) 0.003(3) 0.008(3) 0.008(3)
C33 0.051(4) 0.062(4) 0.060(5) -0.005(4) 0.009(3) -0.007(3)
C34 0.038(3) 0.095(6) 0.066(6) 0.001(5) -0.001(3) 0.013(4)
C16 0.072(5) 0.066(5) 0.049(4) -0.005(4) 0.005(4) -0.006(4)
C29 0.040(3) 0.067(4) 0.046(4) 0.022(3) 0.012(3) 0.010(3)
C17 0.087(6) 0.045(4) 0.115(9) 0.007(5) 0.023(6) 0.008(4)

loop_
_atom_type_symbol
_atom_type_description
_atom_type_scat_dispersion_real
_atom_type_scat_dispersion_imag
_atom_type_scat_source
C C 0.0013 0.0009 'International Tables Vol C Tables 4.2.6.8 and 6.1.1.4'
H H 0.0000 0.0000 'International Tables Vol C Tables 4.2.6.8 and 6.1.1.4'
Cl Cl 0.1009 0.0992 'International Tables Vol C Tables 4.2.6.8 and 6.1.1.4'
N N 0.0030 0.0020 'International Tables Vol C Tables 4.2.6.8 and 6.1.1.4'
O O 0.0058 0.0036 'International Tables Vol C Tables 4.2.6.8 and 6.1.1.4'
Re Re -0.3749 4.9189 'International Tables Vol C Tables 4.2.6.8 and 6.1.1.4'

loop_
_geom_angle_atom_site_label_1
_geom_angle_atom_site_label_2
_geom_angle_atom_site_label_3
_geom_angle
_geom_angle_site_symmetry_1
_geom_angle_site_symmetry_3
_geom_angle_publ_flag
N3 Re2 Cl2 83.88(12) . . ?
N3 Re2 N4 75.52(17) . . ?
N4 Re2 Cl2 85.48(12) . . ?
C40 Re2 Cl2 90.32(19) . . ?
C40 Re2 N3 174.1(2) . . ?
C40 Re2 N4 102.9(2) . . ?
C40 Re2 C38 83.2(3) . . ?
C38 Re2 Cl2 98.10(18) . . ?
C38 Re2 N3 98.8(2) . . ?
C38 Re2 N4 173.0(2) . . ?
C39 Re2 Cl2 172.7(2) . . ?
C39 Re2 N3 95.1(3) . . ?
C39 Re2 N4 87.3(2) . . ?
C39 Re2 C40 90.5(3) . . ?
C39 Re2 C38 89.2(3) . . ?
N1 Re1 Cl1 86.65(14) . . ?
N1 Re1 N2 76.07(19) . . ?
N2 Re1 Cl1 81.58(14) . . ?
C37 Re1 Cl1 96.3(3) . . ?
C37 Re1 N1 100.1(2) . . ?
C37 Re1 N2 175.7(3) . . ?
C37 Re1 C36 89.2(3) . . ?
C36 Re1 Cl1 174.5(2) . . ?
C36 Re1 N1 92.6(2) . . ?
C36 Re1 N2 92.9(2) . . ?
C35 Re1 Cl1 92.9(3) . . ?
C35 Re1 N1 176.6(3) . . ?
C35 Re1 N2 100.5(2) . . ?
C35 Re1 C37 83.3(3) . . ?
C35 Re1 C36 87.6(4) . . ?
C18 N3 Re2 128.1(4) . . ?
C22 N3 Re2 115.1(4) . . ?
C22 N3 C18 116.7(5) . . ?
C1 N1 Re1 127.5(3) . . ?
C1 N1 C5 117.2(5) . . ?
C5 N1 Re1 114.1(4) . . ?
C23 N4 Re2 114.1(4) . . ?
C23 N4 C27 119.2(5) . . ?
C27 N4 Re2 126.6(4) . . ?
C6 N2 Re1 113.1(4) . . ?
C10 N2 Re1 127.7(4) . . ?
C10 N2 C6 119.1(5) . . ?
N1 C1 C18 116.9(5) . . ?
N1 C1 C2 122.4(5) . . ?
C2 C1 C18 120.2(5) . . ?
O00D C40 Re2 175.2(6) . . ?
O3 C37 Re1 174.6(7) . . ?
N3 C18 C1 119.3(5) . . ?
N3 C18 C19 122.9(5) . . ?
C19 C18 C1 117.1(5) . . ?
C1 C2 H2 120.4 . . ?
C3 C2 C1 119.2(6) . . ?
C3 C2 H2 120.4 . . ?
N2 C6 C5 117.9(4) . . ?
N2 C6 C7 120.5(5) . . ?
C7 C6 C5 121.6(5) . . ?
C18 C19 H19 119.8 . . ?
C20 C19 C18 120.4(7) . . ?
C20 C19 H19 119.8 . . ?
O2 C36 Re1 179.4(6) . . ?
N1 C5 C6 116.5(5) . . ?
N1 C5 C4 122.5(6) . . ?
C4 C5 C6 121.0(5) . . ?
O4 C38 Re2 173.1(6) . . ?
N2 C10 C11 120.4(5) . . ?
N2 C10 C9 122.2(6) . . ?
C9 C10 C11 117.4(6) . . ?
O1 C35 Re1 176.3(7) . . ?
N4 C23 C22 118.4(5) . . ?
N4 C23 C24 121.2(5) . . ?
C24 C23 C22 120.4(5) . . ?
C10 C11 H11A 109.5 . . ?
C10 C11 H11B 109.5 . . ?
C10 C11 C12 110.6(5) . . ?
H11A C11 H11B 108.1 . . ?
C12 C11 H11A 109.5 . . ?
C12 C11 H11B 109.5 . . ?
O5 C39 Re2 175.3(6) . . ?
C5 C4 H4 120.8 . . ?
C3 C4 C5 118.3(6) . . ?
C3 C4 H4 120.8 . . ?
C10 C9 C14 117.6(6) . . ?
C8 C9 C10 118.5(6) . . ?
C8 C9 C14 123.8(6) . . ?
N3 C22 C23 116.9(5) . . ?
N3 C22 C21 120.9(6) . . ?
C21 C22 C23 122.1(6) . . ?
C22 C21 H21 119.7 . . ?
C20 C21 C22 120.6(6) . . ?
C20 C21 H21 119.7 . . ?
C6 C7 H7 120.0 . . ?
C8 C7 C6 119.9(6) . . ?
C8 C7 H7 120.0 . . ?
C9 C14 H14 116.7 . . ?
C9 C14 C15 106.1(6) . . ?
C9 C14 C13 109.0(6) . . ?
C15 C14 H14 116.7 . . ?
C15 C14 C13 87.6(6) . . ?
C13 C14 H14 116.7 . . ?
C26 C25 H25 120.1 . . ?
C26 C25 C24 119.9(5) . . ?
C24 C25 H25 120.1 . . ?
C9 C8 C7 119.7(5) . . ?
C9 C8 H8 120.2 . . ?
C7 C8 H8 120.2 . . ?
H28A C28 H28B 108.0 . . ?
C27 C28 H28A 109.3 . . ?
C27 C28 H28B 109.3 . . ?
C27 C28 C29 111.4(5) . . ?
C29 C28 H28A 109.3 . . ?
C29 C28 H28B 109.3 . . ?
N4 C27 C28 120.4(5) . . ?
N4 C27 C26 121.8(5) . . ?
C26 C27 C28 117.7(5) . . ?
C25 C26 C27 118.3(6) . . ?
C25 C26 C31 125.2(5) . . ?
C27 C26 C31 116.5(5) . . ?
C11 C12 H12 115.7 . . ?
C11 C12 C15 107.2(6) . . ?
C15 C12 H12 115.7 . . ?
C13 C12 C11 111.5(6) . . ?
C13 C12 H12 115.7 . . ?
C13 C12 C15 87.4(5) . . ?
C14 C15 C12 85.9(5) . . ?
C14 C15 H15A 114.3 . . ?
C14 C15 H15B 114.3 . . ?
C12 C15 H15A 114.3 . . ?
C12 C15 H15B 114.3 . . ?
H15A C15 H15B 111.5 . . ?
C12 C13 C14 86.6(6) . . ?
C12 C13 C16 119.7(6) . . ?
C12 C13 C17 111.2(7) . . ?
C16 C13 C14 119.0(7) . . ?
C17 C13 C14 110.4(7) . . ?
C17 C13 C16 108.6(7) . . ?
C19 C20 C21 118.4(7) . . ?
C19 C20 H20 120.8 . . ?
C21 C20 H20 120.8 . . ?
C23 C24 H24 120.2 . . ?
C25 C24 C23 119.6(6) . . ?
C25 C24 H24 120.2 . . ?
C2 C3 C4 120.4(6) . . ?
C2 C3 H3 119.8 . . ?
C4 C3 H3 119.8 . . ?
C26 C31 H31 116.0 . . ?
C26 C31 C32 107.2(5) . . ?
C26 C31 C30 110.3(5) . . ?
C32 C31 H31 116.0 . . ?
C30 C31 H31 116.0 . . ?
C30 C31 C32 87.9(6) . . ?
C31 C32 H32A 114.5 . . ?
C31 C32 H32B 114.5 . . ?
C31 C32 C29 84.8(5) . . ?
H32A C32 H32B 111.6 . . ?
C29 C32 H32A 114.5 . . ?
C29 C32 H32B 114.5 . . ?
C31 C30 C29 85.6(5) . . ?
C33 C30 C31 119.0(6) . . ?
C33 C30 C34 110.0(6) . . ?
C33 C30 C29 118.2(6) . . ?
C34 C30 C31 109.5(6) . . ?
C34 C30 C29 112.4(6) . . ?
C30 C33 H33A 109.5 . . ?
C30 C33 H33B 109.5 . . ?
C30 C33 H33C 109.5 . . ?
H33A C33 H33B 109.5 . . ?
H33A C33 H33C 109.5 . . ?
H33B C33 H33C 109.5 . . ?
C30 C34 H34A 109.5 . . ?
C30 C34 H34B 109.5 . . ?
C30 C34 H34C 109.5 . . ?
H34A C34 H34B 109.5 . . ?
H34A C34 H34C 109.5 . . ?
H34B C34 H34C 109.5 . . ?
C13 C16 H16A 109.5 . . ?
C13 C16 H16B 109.5 . . ?
C13 C16 H16C 109.5 . . ?
H16A C16 H16B 109.5 . . ?
H16A C16 H16C 109.5 . . ?
H16B C16 H16C 109.5 . . ?
C28 C29 C32 109.0(6) . . ?
C28 C29 C30 111.9(5) . . ?
C28 C29 H29 115.2 . . ?
C32 C29 H29 115.2 . . ?
C30 C29 C32 87.1(5) . . ?
C30 C29 H29 115.2 . . ?
C13 C17 H17A 109.5 . . ?
C13 C17 H17B 109.5 . . ?
C13 C17 H17C 109.5 . . ?
H17A C17 H17B 109.5 . . ?
H17A C17 H17C 109.5 . . ?
H17B C17 H17C 109.5 . . ?

loop_
_geom_bond_atom_site_label_1
_geom_bond_atom_site_label_2
_geom_bond_distance
_geom_bond_site_symmetry_2
_geom_bond_publ_flag
Re2 Cl2 2.4674(15) . ?
Re2 N3 2.211(4) . ?
Re2 N4 2.231(5) . ?
Re2 C40 1.910(7) . ?
Re2 C38 1.917(6) . ?
Re2 C39 1.897(6) . ?
Re1 Cl1 2.464(2) . ?
Re1 N1 2.198(5) . ?
Re1 N2 2.229(5) . ?
Re1 C37 1.908(7) . ?
Re1 C36 1.918(7) . ?
Re1 C35 1.892(7) . ?
N3 C18 1.366(7) . ?
N3 C22 1.362(7) . ?
N1 C1 1.366(7) . ?
N1 C5 1.370(7) . ?
N4 C23 1.353(7) . ?
N4 C27 1.357(7) . ?
N2 C6 1.374(7) . ?
N2 C10 1.321(8) . ?
O4 C38 1.153(7) . ?
O2 C36 1.128(8) . ?
O3 C37 1.131(8) . ?
C1 C18 1.500(7) . ?
C1 C2 1.386(8) . ?
O00D C40 1.154(8) . ?
O5 C39 1.158(8) . ?
C18 C19 1.371(9) . ?
C2 H2 0.9400 . ?
C2 C3 1.365(9) . ?
C6 C5 1.463(8) . ?
C6 C7 1.381(7) . ?
C19 H19 0.9400 . ?
C19 C20 1.339(11) . ?
C5 C4 1.390(8) . ?
C10 C11 1.519(8) . ?
C10 C9 1.404(8) . ?
C35 O1 1.164(9) . ?
C23 C22 1.461(8) . ?
C23 C24 1.392(8) . ?
C11 H11A 0.9800 . ?
C11 H11B 0.9800 . ?
C11 C12 1.557(9) . ?
C4 H4 0.9400 . ?
C4 C3 1.386(10) . ?
C9 C14 1.512(10) . ?
C9 C8 1.367(9) . ?
C22 C21 1.389(9) . ?
C21 H21 0.9400 . ?
C21 C20 1.380(11) . ?
C7 H7 0.9400 . ?
C7 C8 1.372(10) . ?
C14 H14 0.9900 . ?
C14 C15 1.542(11) . ?
C14 C13 1.549(11) . ?
C25 H25 0.9400 . ?
C25 C26 1.376(9) . ?
C25 C24 1.389(9) . ?
C8 H8 0.9400 . ?
C28 H28A 0.9800 . ?
C28 H28B 0.9800 . ?
C28 C27 1.493(9) . ?
C28 C29 1.518(8) . ?
C27 C26 1.411(8) . ?
C26 C31 1.501(9) . ?
C12 H12 0.9900 . ?
C12 C15 1.561(10) . ?
C12 C13 1.536(11) . ?
C15 H15A 0.9800 . ?
C15 H15B 0.9800 . ?
C13 C16 1.546(12) . ?
C13 C17 1.540(10) . ?
C20 H20 0.9400 . ?
C24 H24 0.9400 . ?
C3 H3 0.9400 . ?
C31 H31 0.9900 . ?
C31 C32 1.557(10) . ?
C31 C30 1.546(10) . ?
C32 H32A 0.9800 . ?
C32 H32B 0.9800 . ?
C32 C29 1.570(12) . ?
C30 C33 1.507(10) . ?
C30 C34 1.539(9) . ?
C30 C29 1.558(9) . ?
C33 H33A 0.9700 . ?
C33 H33B 0.9700 . ?
C33 H33C 0.9700 . ?
C34 H34A 0.9700 . ?
C34 H34B 0.9700 . ?
C34 H34C 0.9700 . ?
C16 H16A 0.9700 . ?
C16 H16B 0.9700 . ?
C16 H16C 0.9700 . ?
C29 H29 0.9900 . ?
C17 H17A 0.9700 . ?
C17 H17B 0.9700 . ?
C17 H17C 0.9700 . ?

loop_
_geom_torsion_atom_site_label_1
_geom_torsion_atom_site_label_2
_geom_torsion_atom_site_label_3
_geom_torsion_atom_site_label_4
_geom_torsion
_geom_torsion_site_symmetry_1
_geom_torsion_site_symmetry_2
_geom_torsion_site_symmetry_3
_geom_torsion_site_symmetry_4
_geom_torsion_publ_flag
Re2 N3 C18 C1 15.0(7) . . . . ?
Re2 N3 C18 C19 -175.0(5) . . . . ?
Re2 N3 C22 C23 -1.8(6) . . . . ?
Re2 N3 C22 C21 174.5(6) . . . . ?
Re2 N4 C23 C22 0.9(7) . . . . ?
Re2 N4 C23 C24 -177.2(5) . . . . ?
Re2 N4 C27 C28 -2.6(7) . . . . ?
Re2 N4 C27 C26 175.2(4) . . . . ?
Re1 N1 C1 C18 23.7(7) . . . . ?
Re1 N1 C1 C2 -164.3(5) . . . . ?
Re1 N1 C5 C6 -17.5(7) . . . . ?
Re1 N1 C5 C4 165.6(5) . . . . ?
Re1 N2 C6 C5 0.2(7) . . . . ?
Re1 N2 C6 C7 177.4(5) . . . . ?
Re1 N2 C10 C11 3.4(9) . . . . ?
Re1 N2 C10 C9 -175.6(5) . . . . ?
N3 C18 C19 C20 -0.1(11) . . . . ?
N3 C22 C21 C20 2.1(13) . . . . ?
N1 C1 C18 N3 -121.8(6) . . . . ?
N1 C1 C18 C19 67.6(7) . . . . ?
N1 C1 C2 C3 0.0(10) . . . . ?
N1 C5 C4 C3 0.9(10) . . . . ?
N4 C23 C22 N3 0.6(8) . . . . ?
N4 C23 C22 C21 -175.7(7) . . . . ?
N4 C23 C24 C25 2.8(10) . . . . ?
N4 C27 C26 C25 0.1(9) . . . . ?
N4 C27 C26 C31 -177.4(5) . . . . ?
N2 C6 C5 N1 11.6(8) . . . . ?
N2 C6 C5 C4 -171.4(6) . . . . ?
N2 C6 C7 C8 0.3(10) . . . . ?
N2 C10 C11 C12 -177.9(6) . . . . ?
N2 C10 C9 C14 177.1(6) . . . . ?
N2 C10 C9 C8 -2.9(11) . . . . ?
C1 N1 C5 C6 174.1(5) . . . . ?
C1 N1 C5 C4 -2.9(9) . . . . ?
C1 C18 C19 C20 170.1(7) . . . . ?
C1 C2 C3 C4 -2.1(11) . . . . ?
C18 N3 C22 C23 -178.7(5) . . . . ?
C18 N3 C22 C21 -2.4(9) . . . . ?
C18 C1 C2 C3 171.7(6) . . . . ?
C18 C19 C20 C21 -0.3(14) . . . . ?
C2 C1 C18 N3 66.1(7) . . . . ?
C2 C1 C18 C19 -104.5(7) . . . . ?
C6 N2 C10 C11 -180.0(6) . . . . ?
C6 N2 C10 C9 1.0(9) . . . . ?
C6 C5 C4 C3 -175.9(6) . . . . ?
C6 C7 C8 C9 -2.2(11) . . . . ?
C5 N1 C1 C18 -169.5(5) . . . . ?
C5 N1 C1 C2 2.4(8) . . . . ?
C5 C6 C7 C8 177.4(7) . . . . ?
C5 C4 C3 C2 1.6(11) . . . . ?
C10 N2 C6 C5 -176.9(6) . . . . ?
C10 N2 C6 C7 0.3(9) . . . . ?
C10 C11 C12 C15 46.9(8) . . . . ?
C10 C11 C12 C13 -47.1(8) . . . . ?
C10 C9 C14 C15 -45.8(9) . . . . ?
C10 C9 C14 C13 47.3(9) . . . . ?
C10 C9 C8 C7 3.4(11) . . . . ?
C23 N4 C27 C28 -177.5(5) . . . . ?
C23 N4 C27 C26 0.3(8) . . . . ?
C23 C22 C21 C20 178.2(8) . . . . ?
C11 C10 C9 C14 -2.0(10) . . . . ?
C11 C10 C9 C8 178.0(7) . . . . ?
C11 C12 C15 C14 -85.4(6) . . . . ?
C11 C12 C13 C14 81.3(6) . . . . ?
C11 C12 C13 C16 -40.3(9) . . . . ?
C11 C12 C13 C17 -168.1(7) . . . . ?
C9 C10 C11 C12 1.2(9) . . . . ?
C9 C14 C15 C12 83.1(6) . . . . ?
C9 C14 C13 C12 -79.6(6) . . . . ?
C9 C14 C13 C16 42.6(9) . . . . ?
C9 C14 C13 C17 169.0(7) . . . . ?
C22 N3 C18 C1 -168.6(5) . . . . ?
C22 N3 C18 C19 1.5(8) . . . . ?
C22 C23 C24 C25 -175.4(6) . . . . ?
C22 C21 C20 C19 -0.7(15) . . . . ?
C7 C6 C5 N1 -165.5(6) . . . . ?
C7 C6 C5 C4 11.4(10) . . . . ?
C14 C9 C8 C7 -176.6(7) . . . . ?
C25 C26 C31 C32 134.8(7) . . . . ?
C25 C26 C31 C30 -131.0(7) . . . . ?
C8 C9 C14 C15 134.2(8) . . . . ?
C8 C9 C14 C13 -132.7(7) . . . . ?
C28 C27 C26 C25 177.9(6) . . . . ?
C28 C27 C26 C31 0.5(8) . . . . ?
C27 N4 C23 C22 176.5(5) . . . . ?
C27 N4 C23 C24 -1.7(8) . . . . ?
C27 C28 C29 C32 47.7(7) . . . . ?
C27 C28 C29 C30 -46.9(8) . . . . ?
C27 C26 C31 C32 -48.0(8) . . . . ?
C27 C26 C31 C30 46.3(7) . . . . ?
C26 C25 C24 C23 -2.4(10) . . . . ?
C26 C31 C32 C29 82.2(6) . . . . ?
C26 C31 C30 C33 41.0(8) . . . . ?
C26 C31 C30 C34 168.8(6) . . . . ?
C26 C31 C30 C29 -79.0(6) . . . . ?
C15 C14 C13 C12 26.5(5) . . . . ?
C15 C14 C13 C16 148.7(7) . . . . ?
C15 C14 C13 C17 -84.8(7) . . . . ?
C15 C12 C13 C14 -26.2(5) . . . . ?
C15 C12 C13 C16 -147.8(7) . . . . ?
C15 C12 C13 C17 84.3(7) . . . . ?
C13 C14 C15 C12 -26.1(5) . . . . ?
C13 C12 C15 C14 26.3(5) . . . . ?
C24 C23 C22 N3 178.8(5) . . . . ?
C24 C23 C22 C21 2.5(10) . . . . ?
C24 C25 C26 C27 1.0(10) . . . . ?
C24 C25 C26 C31 178.2(6) . . . . ?
C31 C32 C29 C28 -84.0(6) . . . . ?
C31 C32 C29 C30 28.2(5) . . . . ?
C31 C30 C29 C28 81.0(7) . . . . ?
C31 C30 C29 C32 -28.4(5) . . . . ?
C32 C31 C30 C33 148.6(6) . . . . ?
C32 C31 C30 C34 -83.7(6) . . . . ?
C32 C31 C30 C29 28.6(5) . . . . ?
C30 C31 C32 C29 -28.4(5) . . . . ?
C33 C30 C29 C28 -39.7(9) . . . . ?
C33 C30 C29 C32 -149.1(7) . . . . ?
C34 C30 C29 C28 -169.7(7) . . . . ?
C34 C30 C29 C32 80.9(7) . . . . ?
C29 C28 C27 N4 177.6(5) . . . . ?
C29 C28 C27 C26 -0.3(8) . . . . ?

loop_
_smtbx_masks_void_nr
_smtbx_masks_void_average_x
_smtbx_masks_void_average_y
_smtbx_masks_void_average_z
_smtbx_masks_void_volume
_smtbx_masks_void_count_electrons
_smtbx_masks_void_content
1 -0.443 0.008 -0.185 254.3 42.1 '1 hexane'
2 0.443 0.508 0.185 254.3 46.2 '1 hexane'
